data_4318187
loop_
_publ_author_name
'P. Norby'
'R. Dinnebier'
'A. N. Fitch'

_publ_section_title
;
 Decomposition of Silver Carbonate; the Crystal Structure of Two
 High-Temperature Modifications of Ag2CO3
;
_journal_name_full 'Inorganic Chemistry'
_journal_page_first 3628
_journal_page_last 3637
_journal_paper_doi 10.1021/ic0111177
_journal_volume 41
_journal_year 2002
_chemical_formula_sum 'C Ag2 O3'
_space_group_IT_number 11
_symmetry_cell_setting monoclinic
_symmetry_space_group_name_Hall '-P 2yb'
_symmetry_space_group_name_H-M 'P 1 21/m 1'
_audit_creation_date 'Oct 23 13:47:26'
_audit_creation_method 'from EXP file using GSAS2CIF'
_audit_update_record ' Oct 23 13:47:26 2001  Initial CIF as created by GSAS2CIF'
_cell_angle_alpha 90.0
_cell_angle_beta 91.97130(30)
_cell_angle_gamma 90.0
_cell_formula_units_Z 2
_cell_length_a 4.852090(22)
_cell_length_b 9.54888(4)
_cell_length_c 3.253628(15)
_cell_volume 150.6580(12)
_computing_structure_refinement GSAS
_pd_block_id 'Oct 23 13:47:26 |PHASE_1||'
_pd_phase_name lt-Ag2CO3
_refine_ls_goodness_of_fit_all 1.04
_refine_ls_number_parameters 38
_refine_ls_number_restraints 0
_refine_ls_shift/esd_max 6.62
_refine_ls_shift/esd_mean 1.50
_cod_data_source_file ic0111177_1.cif
_cod_data_source_block A_R_phase_1
_cod_original_sg_symbol_H-M 'P 21/m'
_cod_database_code 4318187
_cod_database_fobs_code 4318187

loop_
_symmetry_equiv_pos_as_xyz
+x,+y,+z
-x,+y+1/2,-z
-x,-y,-z
+x,-y+1/2,+z

loop_
_atom_site_aniso_label
_atom_site_aniso_U_11
_atom_site_aniso_U_12
_atom_site_aniso_U_13
_atom_site_aniso_U_22
_atom_site_aniso_U_23
_atom_site_aniso_U_33
AG 0.02415 0.02232 0.03783 0.00192 -0.00609 0.00419

loop_
_atom_site_label
_atom_site_fract_x
_atom_site_fract_y
_atom_site_fract_z
_atom_site_occupancy
_atom_site_thermal_displace_type
_atom_site_U_iso_or_equiv
_atom_site_symmetry_multiplicity
AG 0.21142 0.07801 0.21877 1.0 Uani 0.02826 4
O1 -0.02189 0.25 0.89 1.0 Uiso 0.00278 2
O2 0.38895 0.63624 0.33011 1.0 Uiso -0.0011 4
C 0.26655 0.75 0.26433 1.0 Uiso 0.00053 2

loop_
_atom_type_symbol
_atom_type_number_in_cell
C 2.0
AG 4.0
O 6.0
